data_7033736
loop_
_publ_author_name
'Guo, Shuai'
'Bernhammer, Jan Christopher'
'Huynh, Han Vinh'

_publ_section_title
;
 1,2,4-Triazole-derived carbene complexes of gold: characterization,
 solid-state aggregation and ligand disproportionation.
;
_journal_issue 34
_journal_name_full 'Dalton transactions (Cambridge, England : 2003)'
_journal_page_first 15157
_journal_page_last 15165
_journal_paper_doi 10.1039/c4dt03201b
_journal_volume 44
_journal_year 2015
_chemical_formula_sum 'C20 H22 Au2 I2 N6'
_chemical_formula_weight 994.17
_chemical_name_systematic
; 
 ? 
;
_space_group_IT_number 2
_symmetry_cell_setting triclinic
_symmetry_space_group_name_Hall '-P 1'
_symmetry_space_group_name_H-M 'P -1'
_atom_sites_solution_hydrogens geom
_atom_sites_solution_primary direct
_atom_sites_solution_secondary difmap
_audit_block_doi 10.5517/cc13k6tp
_audit_creation_method SHELXL-97
_audit_update_record
;
2014-12-05 deposited with the CCDC.
2015-01-20 downloaded from the CCDC.
;
_cell_angle_alpha 69.501(2)
_cell_angle_beta 87.692(2)
_cell_angle_gamma 72.119(2)
_cell_formula_units_Z 1
_cell_length_a 6.6322(5)
_cell_length_b 8.7311(7)
_cell_length_c 11.7798(9)
_cell_measurement_reflns_used 3448
_cell_measurement_temperature 223(2)
_cell_measurement_theta_max 27.27
_cell_measurement_theta_min 2.62
_cell_volume 606.34(8)
_computing_cell_refinement 'Bruker SMART'
_computing_data_collection 'Bruker SMART'
_computing_data_reduction 'Bruker SAINT'
_computing_molecular_graphics 'Bruker SHELXTL'
_computing_publication_material 'Bruker SHELXTL'
_computing_structure_refinement 'SHELXL-97 (Sheldrick, 1997)'
_computing_structure_solution 'SHELXS-97 (Sheldrick, 1990)'
_diffrn_ambient_temperature 223(2)
_diffrn_measured_fraction_theta_full 0.994
_diffrn_measured_fraction_theta_max 0.994
_diffrn_measurement_device_type 'CCD area detector'
_diffrn_measurement_method 'phi and omega scans'
_diffrn_radiation_monochromator graphite
_diffrn_radiation_source 'fine-focus sealed tube'
_diffrn_radiation_type MoK\a
_diffrn_radiation_wavelength 0.71073
_diffrn_reflns_av_R_equivalents 0.0345
_diffrn_reflns_av_unetI/netI 0.0378
_diffrn_reflns_limit_h_max 8
_diffrn_reflns_limit_h_min -8
_diffrn_reflns_limit_k_max 11
_diffrn_reflns_limit_k_min -11
_diffrn_reflns_limit_l_max 15
_diffrn_reflns_limit_l_min -15
_diffrn_reflns_number 7791
_diffrn_reflns_theta_full 27.50
_diffrn_reflns_theta_max 27.50
_diffrn_reflns_theta_min 1.85
_exptl_absorpt_coefficient_mu 14.649
_exptl_absorpt_correction_T_max 0.3630
_exptl_absorpt_correction_T_min 0.1611
_exptl_absorpt_correction_type multi-scan
_exptl_absorpt_process_details
;
'SADABS v.1.0 (Bruker,2008) was used for absorption correction. 
R(int) was 0.1285 before and 0.0480 after correction. The Ratio of 
minimum to maximum transmission is 0.4438. The l/2 correction factor 
is 0.0015'
;
_exptl_crystal_colour COLOURLESS
_exptl_crystal_density_diffrn 2.723
_exptl_crystal_density_meas ?
_exptl_crystal_density_method 'not measured'
_exptl_crystal_description PLATE
_exptl_crystal_F_000 448
_exptl_crystal_size_max 0.40
_exptl_crystal_size_mid 0.10
_exptl_crystal_size_min 0.08
_refine_diff_density_max 1.355
_refine_diff_density_min -1.144
_refine_diff_density_rms 0.164
_refine_ls_extinction_method none
_refine_ls_goodness_of_fit_ref 1.077
_refine_ls_hydrogen_treatment constr
_refine_ls_matrix_type full
_refine_ls_number_parameters 140
_refine_ls_number_reflns 2778
_refine_ls_number_restraints 0
_refine_ls_restrained_S_all 1.077
_refine_ls_R_factor_all 0.0342
_refine_ls_R_factor_gt 0.0306
_refine_ls_shift/su_max 0.031
_refine_ls_shift/su_mean 0.007
_refine_ls_structure_factor_coef Fsqd
_refine_ls_weighting_details 'calc w=1/[\s^2^(Fo^2^)+(0.0320P)^2^+0.4169P] where P=(Fo^2^+2Fc^2^)/3'
_refine_ls_weighting_scheme calc
_refine_ls_wR_factor_gt 0.0706
_refine_ls_wR_factor_ref 0.0721
_reflns_number_gt 2551
_reflns_number_total 2778
_reflns_threshold_expression >2sigma(I)
_cod_data_source_file c4dt03201b2.cif
_cod_data_source_block b115
_cod_depositor_comments
;
The following automatic conversions were performed:

'_symmetry_cell_setting' value 'Triclinic' changed to 'triclinic'
according to
/usr/data/users/saulius/crontab/automatic-downloads/rss-feeds/RSC/lib/dictionaries/cif_core.dic
dictionary named 'cif_core.dic' version 2.4.2 from 2011-04-26.

'_exptl_absorpt_correction_type' value 'Multi-scan' changed to
'multi-scan' according to
/usr/data/users/saulius/crontab/automatic-downloads/rss-feeds/RSC/lib/dictionaries/cif_core.dic
dictionary named 'cif_core.dic' version 2.4.2 from 2011-04-26.

'_exptl_crystal_density_meas' value 'Not Measured' was changed to '?'
- the value is perceived as not measured.

Automatic conversion script
Id: cif_fix_values 3008 2015-01-20 13:52:24Z robertas 

 Adding full bibliography for 7033734--7033739.cif.
;
_cod_original_sg_symbol_H-M P-1
_cod_database_code 7033736

loop_
_symmetry_equiv_pos_as_xyz
'x, y, z'
'-x, -y, -z'

loop_
_atom_site_label
_atom_site_type_symbol
_atom_site_fract_x
_atom_site_fract_y
_atom_site_fract_z
_atom_site_U_iso_or_equiv
_atom_site_adp_type
_atom_site_occupancy
_atom_site_symmetry_multiplicity
_atom_site_calc_flag
_atom_site_refinement_flags
Au1 Au 0.0000 1.0000 1.0000 0.03405(10) Uani 1 2 d S
Au2 Au 0.5000 1.0000 1.0000 0.03996(11) Uani 1 2 d S
I1 I 0.51193(6) 0.82317(5) 1.22612(4) 0.03974(11) Uani 1 1 d .
N1 N 0.1904(8) 0.7163(6) 0.8947(4) 0.0397(11) Uani 1 1 d .
N2 N 0.1533(6) 0.6117(5) 1.0836(4) 0.0296(9) Uani 1 1 d .
N3 N 0.2407(7) 0.4719(6) 1.0488(5) 0.0378(11) Uani 1 1 d .
C1 C 0.1224(8) 0.7621(6) 0.9909(5) 0.0299(11) Uani 1 1 d .
C2 C 0.2618(10) 0.5393(8) 0.9354(6) 0.0398(13) Uani 1 1 d .
H2 H 0.3195 0.4753 0.8855 0.048 Uiso 1 1 calc R
C3 C 0.2069(15) 0.8336(10) 0.7722(6) 0.067(2) Uani 1 1 d .
H3A H 0.3563 0.8270 0.7614 0.081 Uiso 1 1 calc R
H3B H 0.1274 0.9519 0.7651 0.081 Uiso 1 1 calc R
C4 C 0.1237(10) 0.7932(7) 0.6730(5) 0.0373(13) Uani 1 1 d .
C5 C -0.0908(11) 0.8537(7) 0.6376(6) 0.0503(17) Uani 1 1 d .
H5 H -0.1869 0.9193 0.6767 0.060 Uiso 1 1 calc R
C6 C -0.1647(11) 0.8173(9) 0.5440(7) 0.0580(19) Uani 1 1 d .
H6 H -0.3106 0.8588 0.5198 0.070 Uiso 1 1 calc R
C7 C -0.0275(13) 0.7227(9) 0.4879(6) 0.0568(18) Uani 1 1 d .
H7 H -0.0782 0.6980 0.4251 0.068 Uiso 1 1 calc R
C8 C 0.1836(12) 0.6629(8) 0.5219(6) 0.0517(16) Uani 1 1 d .
H8 H 0.2785 0.5972 0.4824 0.062 Uiso 1 1 calc R
C9 C 0.2591(10) 0.6981(8) 0.6137(6) 0.0440(14) Uani 1 1 d .
H9 H 0.4056 0.6564 0.6363 0.053 Uiso 1 1 calc R
C10 C 0.1099(9) 0.5865(7) 1.2096(5) 0.0376(12) Uani 1 1 d .
H10A H 0.2393 0.5164 1.2614 0.056 Uiso 1 1 calc R
H10B H 0.0027 0.5288 1.2318 0.056 Uiso 1 1 calc R
H10C H 0.0589 0.6973 1.2197 0.056 Uiso 1 1 calc R

loop_
_atom_site_aniso_label
_atom_site_aniso_U_11
_atom_site_aniso_U_22
_atom_site_aniso_U_33
_atom_site_aniso_U_23
_atom_site_aniso_U_13
_atom_site_aniso_U_12
Au1 0.0540(2) 0.01986(15) 0.02845(16) -0.00562(12) -0.01090(13) -0.01345(13)
Au2 0.0484(2) 0.03228(18) 0.04007(19) -0.01454(14) -0.00218(14) -0.01125(14)
I1 0.0421(2) 0.0373(2) 0.0406(2) -0.01428(17) -0.00129(15) -0.01244(16)
N1 0.070(3) 0.031(2) 0.030(2) -0.013(2) 0.003(2) -0.030(2)
N2 0.030(2) 0.021(2) 0.036(2) -0.0080(19) -0.0044(18) -0.0067(17)
N3 0.036(2) 0.029(2) 0.047(3) -0.012(2) -0.004(2) -0.010(2)
C1 0.037(3) 0.024(3) 0.032(3) -0.012(2) -0.004(2) -0.013(2)
C2 0.048(3) 0.039(3) 0.047(4) -0.027(3) 0.014(3) -0.022(3)
C3 0.131(7) 0.063(5) 0.033(3) -0.012(3) 0.013(4) -0.071(5)
C4 0.060(4) 0.028(3) 0.028(3) -0.007(2) 0.008(3) -0.023(3)
C5 0.062(4) 0.023(3) 0.055(4) -0.008(3) 0.021(3) -0.007(3)
C6 0.051(4) 0.042(4) 0.059(4) 0.011(3) -0.017(3) -0.015(3)
C7 0.088(5) 0.046(4) 0.033(3) -0.006(3) -0.010(3) -0.025(4)
C8 0.071(5) 0.040(3) 0.045(4) -0.022(3) 0.013(3) -0.012(3)
C9 0.047(3) 0.040(3) 0.040(3) -0.013(3) 0.002(3) -0.007(3)
C10 0.044(3) 0.030(3) 0.034(3) -0.006(2) -0.005(2) -0.012(2)

loop_
_atom_type_symbol
_atom_type_description
_atom_type_scat_dispersion_real
_atom_type_scat_dispersion_imag
_atom_type_scat_source
C C 0.0033 0.0016 'International Tables Vol C Tables 4.2.6.8 and 6.1.1.4'
H H 0.0000 0.0000 'International Tables Vol C Tables 4.2.6.8 and 6.1.1.4'
N N 0.0061 0.0033 'International Tables Vol C Tables 4.2.6.8 and 6.1.1.4'
I I -0.4742 1.8119 'International Tables Vol C Tables 4.2.6.8 and 6.1.1.4'
Au Au -2.0133 8.8022 'International Tables Vol C Tables 4.2.6.8 and 6.1.1.4'

loop_
_geom_angle_atom_site_label_1
_geom_angle_atom_site_label_2
_geom_angle_atom_site_label_3
_geom_angle
_geom_angle_site_symmetry_1
_geom_angle_site_symmetry_3
C1 Au1 C1 180.0(3) . 2_577
C1 Au1 Au2 94.81(14) . 1_455
C1 Au1 Au2 85.19(14) 2_577 1_455
C1 Au1 Au2 85.19(14) . .
C1 Au1 Au2 94.81(14) 2_577 .
Au2 Au1 Au2 180.0 1_455 .
I1 Au2 I1 180.000(1) . 2_677
I1 Au2 Au1 83.545(9) . .
I1 Au2 Au1 96.455(9) 2_677 .
I1 Au2 Au1 96.455(9) . 1_655
I1 Au2 Au1 83.545(9) 2_677 1_655
Au1 Au2 Au1 180.0 . 1_655
C1 N1 C2 107.3(5) . .
C1 N1 C3 126.1(5) . .
C2 N1 C3 126.3(5) . .
C1 N2 N3 112.5(4) . .
C1 N2 C10 127.4(5) . .
N3 N2 C10 120.1(4) . .
C2 N3 N2 103.7(5) . .
N2 C1 N1 104.3(4) . .
N2 C1 Au1 126.3(4) . .
N1 C1 Au1 129.4(4) . .
N3 C2 N1 112.2(5) . .
N1 C3 C4 113.0(5) . .
C9 C4 C5 118.3(6) . .
C9 C4 C3 120.8(6) . .
C5 C4 C3 120.8(6) . .
C4 C5 C6 120.0(6) . .
C7 C6 C5 120.2(6) . .
C6 C7 C8 120.2(6) . .
C7 C8 C9 120.3(6) . .
C4 C9 C8 120.9(6) . .

loop_
_geom_bond_atom_site_label_1
_geom_bond_atom_site_label_2
_geom_bond_distance
_geom_bond_site_symmetry_2
Au1 C1 2.024(5) .
Au1 C1 2.024(5) 2_577
Au1 Au2 3.3161(3) 1_455
Au1 Au2 3.3161(3) .
Au2 I1 2.5586(4) .
Au2 I1 2.5586(4) 2_677
Au2 Au1 3.3161(3) 1_655
N1 C1 1.346(7) .
N1 C2 1.376(8) .
N1 C3 1.471(8) .
N2 C1 1.344(7) .
N2 N3 1.375(6) .
N2 C10 1.453(7) .
N3 C2 1.279(9) .
C3 C4 1.502(9) .
C4 C9 1.372(8) .
C4 C5 1.381(9) .
C5 C6 1.394(10) .
C6 C7 1.348(11) .
C7 C8 1.357(10) .
C8 C9 1.374(9) .
